data_7232699
loop_
_publ_author_name
'Yang, Lili'
'Zhou, Jian'
'Zou, Hua-Hong'
'Tang, Qiuling'

_publ_section_title
;
 Three new metal coordination polymers of bifunctional
 imidazolate/tetrazolate bridges: the only example of a three-dimensional
 framework based on rare [Co4(\m3-OH)2(\m2-Cl)2]4+ mixed
 oxo-chloro-clusters
;
_journal_issue 23
_journal_name_full 'RSC Advances'
_journal_page_first 13082
_journal_paper_doi 10.1039/C9RA01327J
_journal_volume 9
_journal_year 2019
_chemical_formula_moiety 'C20 H14 Co N12'
_chemical_formula_sum 'C20 H14 Co N12'
_chemical_formula_weight 481.36
_chemical_name_systematic
; 
 ? 
;
_space_group_IT_number 15
_symmetry_cell_setting monoclinic
_symmetry_space_group_name_Hall '-C 2yc'
_symmetry_space_group_name_H-M 'C 1 2/c 1'
_atom_sites_solution_hydrogens geom
_atom_sites_solution_primary direct
_atom_sites_solution_secondary difmap
_audit_creation_method SHELXL-97
_audit_update_record
;
2019-01-22 deposited with the CCDC.    2019-04-24 downloaded from the CCDC.
;
_cell_angle_alpha 90.00
_cell_angle_beta 95.654(2)
_cell_angle_gamma 90.00
_cell_formula_units_Z 8
_cell_length_a 9.3788(6)
_cell_length_b 12.9170(7)
_cell_length_c 31.877(2)
_cell_measurement_reflns_used 14381
_cell_measurement_temperature 296(2)
_cell_measurement_theta_max 25.10
_cell_measurement_theta_min 2.89
_cell_volume 3843.0(4)
_computing_structure_refinement 'SHELXL-97 (Sheldrick, 1997)'
_computing_structure_solution 'SHELXS-97 (Sheldrick, 1990)'
_diffrn_ambient_temperature 296(2)
_diffrn_detector_area_resol_mean 7.31
_diffrn_measured_fraction_theta_full 0.985
_diffrn_measured_fraction_theta_max 0.985
_diffrn_measurement_device_type 'Rigaku Mercury'
_diffrn_measurement_method \w
_diffrn_radiation_monochromator graphite
_diffrn_radiation_source 'fine-focus sealed tube'
_diffrn_radiation_type MoK\a
_diffrn_radiation_wavelength 0.71073
_diffrn_reflns_av_R_equivalents 0.0209
_diffrn_reflns_av_sigmaI/netI 0.0194
_diffrn_reflns_limit_h_max 11
_diffrn_reflns_limit_h_min -11
_diffrn_reflns_limit_k_max 14
_diffrn_reflns_limit_k_min -11
_diffrn_reflns_limit_l_max 37
_diffrn_reflns_limit_l_min -37
_diffrn_reflns_number 14381
_diffrn_reflns_theta_full 25.10
_diffrn_reflns_theta_max 25.10
_diffrn_reflns_theta_min 2.89
_exptl_absorpt_coefficient_mu 0.933
_exptl_absorpt_correction_T_max 0.9752
_exptl_absorpt_correction_T_min 0.8711
_exptl_absorpt_correction_type multi-scan
_exptl_absorpt_process_details 'Jacobson, R. (1998) Private communication'
_exptl_crystal_colour purple
_exptl_crystal_density_diffrn 1.664
_exptl_crystal_density_method 'not measured'
_exptl_crystal_description block
_exptl_crystal_F_000 1960
_exptl_crystal_size_max 0.15
_exptl_crystal_size_mid 0.09
_exptl_crystal_size_min 0.03
_refine_diff_density_max 0.224
_refine_diff_density_min -0.352
_refine_diff_density_rms 0.050
_refine_ls_extinction_method none
_refine_ls_goodness_of_fit_ref 1.060
_refine_ls_hydrogen_treatment mixed
_refine_ls_matrix_type full
_refine_ls_number_parameters 298
_refine_ls_number_reflns 3380
_refine_ls_number_restraints 0
_refine_ls_restrained_S_all 1.060
_refine_ls_R_factor_all 0.0360
_refine_ls_R_factor_gt 0.0317
_refine_ls_shift/su_max 0.001
_refine_ls_shift/su_mean 0.000
_refine_ls_structure_factor_coef Fsqd
_refine_ls_weighting_details 'calc w=1/[\s^2^(Fo^2^)+(0.0319P)^2^+8.0762P] where P=(Fo^2^+2Fc^2^)/3'
_refine_ls_weighting_scheme calc
_refine_ls_wR_factor_gt 0.0758
_refine_ls_wR_factor_ref 0.0779
_reflns_number_gt 3094
_reflns_number_total 3380
_reflns_threshold_expression >2sigma(I)
_cod_data_source_file c9ra01327j2.cif
_cod_data_source_block 2
_cod_original_sg_symbol_H-M C2/c
_cod_database_code 7232699

loop_
_symmetry_equiv_pos_as_xyz
'x, y, z'
'-x, y, -z+1/2'
'x+1/2, y+1/2, z'
'-x+1/2, y+1/2, -z+1/2'
'-x, -y, -z'
'x, -y, z-1/2'
'-x+1/2, -y+1/2, -z'
'x+1/2, -y+1/2, z-1/2'

loop_
_atom_site_label
_atom_site_type_symbol
_atom_site_fract_x
_atom_site_fract_y
_atom_site_fract_z
_atom_site_U_iso_or_equiv
_atom_site_adp_type
_atom_site_occupancy
_atom_site_symmetry_multiplicity
_atom_site_calc_flag
_atom_site_refinement_flags
Co1 Co 0.01103(3) 0.83932(2) 0.366606(9) 0.02114(10) Uani 1 1 d .
C1 C 0.0682(2) 1.10917(17) 0.31078(7) 0.0240(5) Uani 1 1 d .
C2 C 0.0671(2) 1.22282(17) 0.31026(7) 0.0231(5) Uani 1 1 d .
C3 C 0.1634(3) 1.27798(17) 0.28853(7) 0.0283(5) Uani 1 1 d .
H3A H 0.2276 1.2421 0.2735 0.034 Uiso 1 1 calc R
C4 C 0.1660(3) 1.38477(18) 0.28875(7) 0.0276(5) Uani 1 1 d .
H4A H 0.2316 1.4207 0.2742 0.033 Uiso 1 1 calc R
C5 C 0.0689(2) 1.43760(16) 0.31105(7) 0.0220(5) Uani 1 1 d .
C6 C -0.0297(2) 1.38428(17) 0.33218(7) 0.0263(5) Uani 1 1 d .
H6A H -0.0962 1.4202 0.3464 0.032 Uiso 1 1 calc R
C7 C -0.0292(2) 1.27746(18) 0.33212(7) 0.0274(5) Uani 1 1 d .
H7A H -0.0943 1.2417 0.3469 0.033 Uiso 1 1 calc R
C8 C 0.1417(3) 1.61323(18) 0.28753(8) 0.0324(6) Uani 1 1 d .
H8A H 0.1909 1.5938 0.2648 0.039 Uiso 1 1 calc R
C9 C 0.1231(3) 1.70968(19) 0.30133(8) 0.0331(6) Uani 1 1 d .
H9A H 0.1575 1.7693 0.2894 0.040 Uiso 1 1 calc R
C10 C 0.0175(3) 1.60864(17) 0.34212(7) 0.0287(5) Uani 1 1 d .
H10A H -0.0341 1.5840 0.3635 0.034 Uiso 1 1 calc R
C11 C 0.1740(2) 0.89837(17) 0.45496(7) 0.0234(5) Uani 1 1 d .
C12 C 0.0925(2) 0.83878(17) 0.48388(7) 0.0242(5) Uani 1 1 d .
C13 C 0.0660(3) 0.88265(19) 0.52218(7) 0.0314(5) Uani 1 1 d .
H13A H 0.1017 0.9482 0.5292 0.038 Uiso 1 1 calc R
C14 C -0.0128(3) 0.83034(19) 0.55005(7) 0.0315(5) Uani 1 1 d .
H14A H -0.0285 0.8596 0.5758 0.038 Uiso 1 1 calc R
C15 C -0.0674(2) 0.73362(17) 0.53871(7) 0.0238(5) Uani 1 1 d .
C16 C -0.0399(2) 0.68791(18) 0.50115(7) 0.0271(5) Uani 1 1 d .
H16A H -0.0757 0.6224 0.4941 0.033 Uiso 1 1 calc R
C17 C 0.0411(2) 0.74028(17) 0.47416(7) 0.0265(5) Uani 1 1 d .
H17A H 0.0614 0.7091 0.4491 0.032 Uiso 1 1 calc R
C18 C -0.1676(3) 0.57459(18) 0.57055(7) 0.0292(5) Uani 1 1 d .
H18A H -0.1150 0.5240 0.5582 0.035 Uiso 1 1 calc R
C19 C -0.2705(2) 0.55934(18) 0.59668(7) 0.0264(5) Uani 1 1 d .
H19A H -0.3006 0.4951 0.6056 0.032 Uiso 1 1 calc R
C20 C -0.2525(2) 0.72427(18) 0.58909(7) 0.0248(5) Uani 1 1 d .
H20A H -0.2666 0.7952 0.5914 0.030 Uiso 1 1 calc R
N1 N -0.0083(2) 1.05192(14) 0.33509(6) 0.0278(4) Uani 1 1 d .
N2 N 0.0261(2) 0.95438(14) 0.32537(6) 0.0260(4) Uani 1 1 d .
N3 N 0.1196(2) 0.95358(14) 0.29691(6) 0.0310(5) Uani 1 1 d .
N4 N 0.1475(2) 1.05063(15) 0.28708(6) 0.0331(5) Uani 1 1 d .
N5 N 0.07374(19) 1.54844(14) 0.31343(5) 0.0223(4) Uani 1 1 d .
N6 N 0.0454(2) 1.70734(14) 0.33586(6) 0.0254(4) Uani 1 1 d .
N7 N 0.1574(2) 0.89198(14) 0.41252(6) 0.0255(4) Uani 1 1 d .
N8 N 0.2511(2) 0.96217(15) 0.39908(6) 0.0306(5) Uani 1 1 d .
N9 N 0.3179(2) 1.00700(16) 0.43181(6) 0.0322(5) Uani 1 1 d .
N10 N 0.2717(2) 0.96911(16) 0.46770(6) 0.0315(5) Uani 1 1 d .
N11 N -0.15599(19) 0.68053(14) 0.56591(6) 0.0231(4) Uani 1 1 d .
N12 N -0.32407(19) 0.65346(14) 0.60811(6) 0.0240(4) Uani 1 1 d .

loop_
_atom_site_aniso_label
_atom_site_aniso_U_11
_atom_site_aniso_U_22
_atom_site_aniso_U_33
_atom_site_aniso_U_23
_atom_site_aniso_U_13
_atom_site_aniso_U_12
Co1 0.02882(18) 0.01326(16) 0.02306(17) -0.00156(11) 0.01129(12) -0.00303(12)
C1 0.0338(12) 0.0147(11) 0.0248(11) 0.0003(9) 0.0090(9) -0.0014(9)
C2 0.0315(12) 0.0155(11) 0.0225(11) 0.0000(8) 0.0035(9) -0.0003(9)
C3 0.0393(13) 0.0187(12) 0.0297(12) -0.0023(9) 0.0168(10) 0.0017(10)
C4 0.0362(13) 0.0192(12) 0.0304(12) 0.0000(9) 0.0187(10) -0.0031(10)
C5 0.0305(12) 0.0132(11) 0.0228(11) -0.0005(8) 0.0046(9) -0.0007(9)
C6 0.0297(12) 0.0189(12) 0.0324(12) -0.0040(9) 0.0135(10) 0.0019(9)
C7 0.0293(12) 0.0222(12) 0.0326(12) 0.0016(9) 0.0123(10) -0.0035(9)
C8 0.0490(15) 0.0182(12) 0.0338(13) -0.0015(10) 0.0227(11) -0.0018(10)
C9 0.0463(15) 0.0187(12) 0.0375(14) 0.0003(10) 0.0203(11) -0.0036(10)
C10 0.0405(13) 0.0186(12) 0.0298(12) -0.0006(9) 0.0166(10) -0.0019(10)
C11 0.0239(11) 0.0214(12) 0.0261(11) -0.0019(9) 0.0078(9) -0.0021(9)
C12 0.0237(11) 0.0260(12) 0.0232(11) 0.0018(9) 0.0039(9) -0.0033(9)
C13 0.0380(13) 0.0261(13) 0.0310(12) -0.0062(10) 0.0089(10) -0.0122(10)
C14 0.0391(14) 0.0328(14) 0.0241(12) -0.0056(10) 0.0099(10) -0.0094(11)
C15 0.0222(11) 0.0257(12) 0.0242(11) 0.0031(9) 0.0053(9) -0.0037(9)
C16 0.0318(12) 0.0215(12) 0.0286(12) -0.0030(9) 0.0056(10) -0.0070(9)
C17 0.0341(13) 0.0247(12) 0.0218(11) -0.0028(9) 0.0073(9) -0.0031(10)
C18 0.0333(13) 0.0242(13) 0.0317(12) -0.0007(10) 0.0105(10) -0.0009(10)
C19 0.0331(12) 0.0197(12) 0.0277(12) 0.0015(9) 0.0093(10) -0.0039(9)
C20 0.0267(12) 0.0218(12) 0.0269(11) -0.0011(9) 0.0075(9) -0.0034(9)
N1 0.0373(11) 0.0160(10) 0.0321(10) 0.0024(8) 0.0134(9) 0.0005(8)
N2 0.0342(11) 0.0145(10) 0.0306(10) 0.0009(8) 0.0103(8) -0.0018(8)
N3 0.0463(12) 0.0155(10) 0.0342(11) 0.0024(8) 0.0193(9) -0.0002(9)
N4 0.0490(13) 0.0164(10) 0.0375(11) 0.0023(8) 0.0222(10) -0.0005(9)
N5 0.0302(10) 0.0136(9) 0.0239(9) -0.0020(7) 0.0076(8) -0.0006(7)
N6 0.0343(11) 0.0154(10) 0.0278(10) -0.0027(8) 0.0098(8) -0.0004(8)
N7 0.0291(10) 0.0248(10) 0.0244(10) -0.0027(8) 0.0117(8) -0.0072(8)
N8 0.0314(11) 0.0291(11) 0.0339(11) -0.0024(9) 0.0159(9) -0.0096(9)
N9 0.0311(11) 0.0301(11) 0.0376(11) -0.0036(9) 0.0133(9) -0.0109(9)
N10 0.0325(11) 0.0318(11) 0.0309(11) -0.0046(9) 0.0072(8) -0.0113(9)
N11 0.0246(9) 0.0219(10) 0.0237(9) 0.0010(7) 0.0072(7) -0.0040(7)
N12 0.0262(10) 0.0224(10) 0.0243(9) -0.0014(7) 0.0073(8) -0.0043(8)

loop_
_atom_type_symbol
_atom_type_description
_atom_type_scat_dispersion_real
_atom_type_scat_dispersion_imag
_atom_type_scat_source
C C 0.0033 0.0016 'International Tables Vol C Tables 4.2.6.8 and 6.1.1.4'
H H 0.0000 0.0000 'International Tables Vol C Tables 4.2.6.8 and 6.1.1.4'
N N 0.0061 0.0033 'International Tables Vol C Tables 4.2.6.8 and 6.1.1.4'
Co Co 0.3494 0.9721 'International Tables Vol C Tables 4.2.6.8 and 6.1.1.4'

loop_
_geom_angle_atom_site_label_1
_geom_angle_atom_site_label_2
_geom_angle_atom_site_label_3
_geom_angle
_geom_angle_site_symmetry_1
_geom_angle_site_symmetry_3
N2 Co1 N12 110.58(8) . 7_466
N2 Co1 N6 106.57(8) . 1_545
N12 Co1 N6 115.15(8) 7_466 1_545
N2 Co1 N7 97.98(8) . .
N12 Co1 N7 104.59(7) 7_466 .
N6 Co1 N7 120.54(8) 1_545 .
N1 C1 N4 112.0(2) . .
N1 C1 C2 124.0(2) . .
N4 C1 C2 124.02(19) . .
C7 C2 C3 118.5(2) . .
C7 C2 C1 120.5(2) . .
C3 C2 C1 121.0(2) . .
C4 C3 C2 121.5(2) . .
C4 C3 H3A 119.2 . .
C2 C3 H3A 119.2 . .
C3 C4 C5 118.8(2) . .
C3 C4 H4A 120.6 . .
C5 C4 H4A 120.6 . .
C6 C5 C4 120.6(2) . .
C6 C5 N5 119.43(19) . .
C4 C5 N5 119.93(19) . .
C7 C6 C5 119.7(2) . .
C7 C6 H6A 120.2 . .
C5 C6 H6A 120.1 . .
C6 C7 C2 120.8(2) . .
C6 C7 H7A 119.6 . .
C2 C7 H7A 119.6 . .
C9 C8 N5 106.6(2) . .
C9 C8 H8A 126.7 . .
N5 C8 H8A 126.7 . .
C8 C9 N6 109.7(2) . .
C8 C9 H9A 125.1 . .
N6 C9 H9A 125.1 . .
N6 C10 N5 110.97(19) . .
N6 C10 H10A 124.5 . .
N5 C10 H10A 124.5 . .
N10 C11 N7 110.88(19) . .
N10 C11 C12 123.6(2) . .
N7 C11 C12 125.49(19) . .
C17 C12 C13 118.8(2) . .
C17 C12 C11 122.1(2) . .
C13 C12 C11 119.1(2) . .
C14 C13 C12 121.1(2) . .
C14 C13 H13A 119.4 . .
C12 C13 H13A 119.4 . .
C15 C14 C13 118.6(2) . .
C15 C14 H14A 120.7 . .
C13 C14 H14A 120.7 . .
C16 C15 C14 121.0(2) . .
C16 C15 N11 119.2(2) . .
C14 C15 N11 119.7(2) . .
C17 C16 C15 119.5(2) . .
C17 C16 H16A 120.3 . .
C15 C16 H16A 120.3 . .
C16 C17 C12 120.8(2) . .
C16 C17 H17A 119.6 . .
C12 C17 H17A 119.6 . .
C19 C18 N11 106.2(2) . .
C19 C18 H18A 126.9 . .
N11 C18 H18A 126.9 . .
C18 C19 N12 109.6(2) . .
C18 C19 H19A 125.2 . .
N12 C19 H19A 125.2 . .
N12 C20 N11 111.2(2) . .
N12 C20 H20A 124.4 . .
N11 C20 H20A 124.4 . .
C1 N1 N2 103.36(17) . .
N3 N2 N1 110.86(17) . .
N3 N2 Co1 122.70(14) . .
N1 N2 Co1 120.75(14) . .
N2 N3 N4 108.36(17) . .
N3 N4 C1 105.42(18) . .
C10 N5 C8 106.96(19) . .
C10 N5 C5 126.84(19) . .
C8 N5 C5 126.15(18) . .
C10 N6 C9 105.67(18) . .
C10 N6 Co1 134.59(15) . 1_565
C9 N6 Co1 119.59(15) . 1_565
C11 N7 N8 105.13(18) . .
C11 N7 Co1 138.50(15) . .
N8 N7 Co1 114.15(14) . .
N9 N8 N7 108.61(17) . .
N8 N9 N10 110.41(18) . .
C11 N10 N9 104.98(18) . .
C20 N11 C18 107.00(18) . .
C20 N11 C15 126.28(19) . .
C18 N11 C15 126.51(19) . .
C20 N12 C19 105.96(18) . .
C20 N12 Co1 131.23(16) . 7_466
C19 N12 Co1 120.27(14) . 7_466

loop_
_geom_bond_atom_site_label_1
_geom_bond_atom_site_label_2
_geom_bond_distance
_geom_bond_site_symmetry_2
Co1 N2 1.9983(18) .
Co1 N12 2.0028(18) 7_466
Co1 N6 2.0083(18) 1_545
Co1 N7 2.0234(19) .
C1 N1 1.331(3) .
C1 N4 1.344(3) .
C1 C2 1.468(3) .
C2 C7 1.387(3) .
C2 C3 1.388(3) .
C3 C4 1.380(3) .
C3 H3A 0.9300 .
C4 C5 1.388(3) .
C4 H4A 0.9300 .
C5 C6 1.381(3) .
C5 N5 1.434(3) .
C6 C7 1.380(3) .
C6 H6A 0.9300 .
C7 H7A 0.9300 .
C8 C9 1.338(3) .
C8 N5 1.375(3) .
C8 H8A 0.9300 .
C9 N6 1.379(3) .
C9 H9A 0.9300 .
C10 N6 1.321(3) .
C10 N5 1.347(3) .
C10 H10A 0.9300 .
C11 N10 1.329(3) .
C11 N7 1.349(3) .
C11 C12 1.472(3) .
C12 C17 1.385(3) .
C12 C13 1.390(3) .
C13 C14 1.386(3) .
C13 H13A 0.9300 .
C14 C15 1.385(3) .
C14 H14A 0.9300 .
C15 C16 1.382(3) .
C15 N11 1.433(3) .
C16 C17 1.380(3) .
C16 H16A 0.9300 .
C17 H17A 0.9300 .
C18 C19 1.350(3) .
C18 N11 1.382(3) .
C18 H18A 0.9300 .
C19 N12 1.378(3) .
C19 H19A 0.9300 .
C20 N12 1.317(3) .
C20 N11 1.348(3) .
C20 H20A 0.9300 .
N1 N2 1.344(3) .
N2 N3 1.322(3) .
N3 N4 1.325(3) .
N6 Co1 2.0083(18) 1_565
N7 N8 1.361(3) .
N8 N9 1.299(3) .
N9 N10 1.354(3) .
N12 Co1 2.0028(18) 7_466
